data_1563615
loop_
_publ_author_name
'Yang, Ting-Hai'
'Cao, Deng-Ke'
'Li, Yi-Zhi'
'Zheng, Li-Min'

_publ_section_title
;
 Lanthanide oxalatophosphonates with two- and three-dimensional structures
;
_journal_issue 5
_journal_name_full 'Journal of Solid State Chemistry'
_journal_page_first 1159
_journal_page_last 1164
_journal_paper_doi 10.1016/j.jssc.2010.03.008
_journal_volume 183
_journal_year 2010
_chemical_formula_moiety 'C11 H13 N O16 P Yb2, 3(H2 O)'
_chemical_formula_sum 'C11 H19 N O19 P Yb2'
_chemical_formula_weight 846.32
_space_group_IT_number 2
_space_group_name_Hall '-P 1'
_space_group_name_H-M_alt 'P -1'
_symmetry_cell_setting triclinic
_symmetry_space_group_name_Hall '-P 1'
_symmetry_space_group_name_H-M 'P -1'
_atom_sites_solution_hydrogens geom
_atom_sites_solution_primary direct
_atom_sites_solution_secondary difmap
_audit_creation_method SHELXL-97
_cell_angle_alpha 95.090(3)
_cell_angle_beta 92.821(4)
_cell_angle_gamma 107.231(3)
_cell_formula_units_Z 2
_cell_length_a 9.6967(6)
_cell_length_b 10.4415(7)
_cell_length_c 11.1027(7)
_cell_measurement_reflns_used 2010
_cell_measurement_temperature 291(2)
_cell_measurement_theta_max 27.62
_cell_measurement_theta_min 2.52
_cell_volume 1066.07(12)
_computing_cell_refinement SMART
_computing_data_collection 'SMART (Bruker, 2000)'
_computing_data_reduction 'SAINT (Bruker, 2000)'
_computing_molecular_graphics SHELXTL
_computing_publication_material SHELXTL
_computing_structure_refinement SHELXTL
_computing_structure_solution 'SHELXTL (Bruker, 2000)'
_diffrn_ambient_temperature 291(2)
_diffrn_measured_fraction_theta_full 0.980
_diffrn_measured_fraction_theta_max 0.980
_diffrn_measurement_device_type 'Bruker Smart Apex CCD'
_diffrn_measurement_method 'phi and omega scans'
_diffrn_radiation_monochromator graphite
_diffrn_radiation_source 'fine-focus sealed tube'
_diffrn_radiation_type MoK\a
_diffrn_radiation_wavelength 0.71073
_diffrn_reflns_av_R_equivalents 0.0222
_diffrn_reflns_av_sigmaI/netI 0.0491
_diffrn_reflns_limit_h_max 9
_diffrn_reflns_limit_h_min -11
_diffrn_reflns_limit_k_max 12
_diffrn_reflns_limit_k_min -12
_diffrn_reflns_limit_l_max 12
_diffrn_reflns_limit_l_min -13
_diffrn_reflns_number 5365
_diffrn_reflns_theta_full 25.00
_diffrn_reflns_theta_max 25.00
_diffrn_reflns_theta_min 1.85
_exptl_absorpt_coefficient_mu 8.890
_exptl_absorpt_correction_T_max 0.417
_exptl_absorpt_correction_T_min 0.241
_exptl_absorpt_correction_type multi-scan
_exptl_absorpt_process_details 'SADABS(Bruker, 2000)'
_exptl_crystal_colour colorless
_exptl_crystal_density_diffrn 2.637
_exptl_crystal_density_method 'not measured'
_exptl_crystal_description blcok
_exptl_crystal_F_000 798
_exptl_crystal_size_max 0.16
_exptl_crystal_size_mid 0.12
_exptl_crystal_size_min 0.10
_refine_diff_density_max 1.256
_refine_diff_density_min -0.991
_refine_diff_density_rms 0.213
_refine_ls_extinction_method none
_refine_ls_goodness_of_fit_ref 1.001
_refine_ls_hydrogen_treatment constr
_refine_ls_matrix_type full
_refine_ls_number_parameters 307
_refine_ls_number_reflns 3688
_refine_ls_number_restraints 0
_refine_ls_restrained_S_all 1.001
_refine_ls_R_factor_all 0.0435
_refine_ls_R_factor_gt 0.0319
_refine_ls_shift/su_max 0.000
_refine_ls_shift/su_mean 0.000
_refine_ls_structure_factor_coef Fsqd
_refine_ls_weighting_details 'calc w=1/[\s^2^(Fo^2^)+(0.0438P)^2^+1.6921P] where P=(Fo^2^+2Fc^2^)/3'
_refine_ls_weighting_scheme calc
_refine_ls_wR_factor_gt 0.0736
_refine_ls_wR_factor_ref 0.0840
_reflns_number_gt 2977
_reflns_number_total 3688
_reflns_threshold_expression >2sigma(I)
_cod_data_source_file JSSC-2010-183-1159.cif
_cod_data_source_block 5
_cod_depositor_comments
;
The following automatic conversions were performed:

data item '_symmetry_cell_setting' value 'Triclinic' was changed to
'triclinic' in accordance with the built-in table derived from the
CIF Core dictionary named 'cif_core.dic' version 2.4.5 last updated
on 2014-11-21.

Automatic conversion script
Id: cif_fix_values 8369 2020-08-20 11:38:08Z andrius 
;
_cod_original_sg_symbol_Hall '-P 1   '
_cod_original_sg_symbol_H-M 'P-1   '
_cod_database_code 1563615

loop_
_symmetry_equiv_pos_as_xyz
'x, y, z'
'-x, -y, -z'

loop_
_atom_site_label
_atom_site_type_symbol
_atom_site_fract_x
_atom_site_fract_y
_atom_site_fract_z
_atom_site_U_iso_or_equiv
_atom_site_adp_type
_atom_site_occupancy
_atom_site_symmetry_multiplicity
_atom_site_calc_flag
_atom_site_refinement_flags
_atom_site_disorder_assembly
_atom_site_disorder_group
Yb1 Yb 0.18007(4) 0.38661(3) 0.05492(3) 0.01347(12) Uani 1 1 d . . .
Yb2 Yb 0.37731(4) 0.93688(3) 0.23858(3) 0.01290(11) Uani 1 1 d . . .
P1 P 0.0655(2) 0.6386(2) 0.20855(19) 0.0131(4) Uani 1 1 d . . .
O1 O 0.0905(6) 0.5031(6) 0.1911(6) 0.0223(14) Uani 1 1 d . . .
O2 O 0.2015(6) 0.7517(6) 0.2132(5) 0.0221(14) Uani 1 1 d . . .
O3 O -0.0504(6) 0.6508(6) 0.1179(5) 0.0230(14) Uani 1 1 d . . .
O4 O 0.1771(6) 0.1611(6) 0.0057(5) 0.0225(14) Uani 1 1 d . . .
O5 O 0.2436(7) 0.2944(6) 0.2253(6) 0.0250(14) Uani 1 1 d . . .
O6 O 0.2192(6) -0.0179(6) 0.0792(6) 0.0248(14) Uani 1 1 d . . .
O7 O 0.2973(6) 0.1209(6) 0.2974(5) 0.0220(14) Uani 1 1 d . . .
O8 O 0.3561(6) 0.3825(6) -0.0855(5) 0.0223(14) Uani 1 1 d . . .
O9 O 0.5848(6) 0.4716(6) -0.1306(5) 0.0205(14) Uani 1 1 d . . .
O10 O 0.4303(6) 0.8456(6) 0.0535(5) 0.0191(13) Uani 1 1 d . . .
O11 O 0.4775(6) 0.8955(6) -0.1354(5) 0.0205(14) Uani 1 1 d . . .
O12 O 0.5782(6) 1.0554(6) 0.3694(5) 0.0190(13) Uani 1 1 d . . .
O13 O 0.6740(6) 1.0852(6) 0.5606(5) 0.0194(13) Uani 1 1 d . . .
O1W O -0.0563(6) 0.2440(6) 0.0937(6) 0.0242(14) Uani 1 1 d . . .
H1WC H -0.0440 0.2037 0.1537 0.036 Uiso 1 1 d R . .
H1WB H -0.1133 0.1809 0.0377 0.036 Uiso 1 1 d R . .
O2W O 0.2329(6) 0.6001(6) -0.0354(5) 0.0206(13) Uani 1 1 d . . .
H2WA H 0.1582 0.6294 -0.0548 0.031 Uiso 1 1 d R . .
H2WB H 0.3132 0.6616 -0.0006 0.031 Uiso 1 1 d R . .
O3W O 0.5058(7) 0.7834(6) 0.2859(6) 0.0267(15) Uani 1 1 d . . .
H3WB H 0.4594 0.7053 0.2527 0.040 Uiso 1 1 d R . .
H3WC H 0.5885 0.8080 0.2589 0.040 Uiso 1 1 d R . .
N1 N -0.2400(8) 0.4879(8) 0.2974(7) 0.031(2) Uani 1 1 d . . .
H1A H -0.1933 0.4921 0.2191 0.038 Uiso 1 1 d R . .
C1 C -0.3632(10) 0.4027(10) 0.3175(10) 0.037(3) Uani 1 1 d . . .
H1 H -0.4266 0.3525 0.2529 0.044 Uiso 1 1 calc R . .
C2 C -0.3979(11) 0.3879(10) 0.4325(10) 0.036(3) Uani 1 1 d . . .
H2 H -0.4869 0.3287 0.4465 0.043 Uiso 1 1 calc R . .
C3 C -0.3083(11) 0.4558(10) 0.5259(9) 0.035(3) Uani 1 1 d . . .
H3 H -0.3334 0.4447 0.6050 0.042 Uiso 1 1 calc R . .
C4 C -0.1758(11) 0.5439(11) 0.5034(9) 0.037(3) Uani 1 1 d . . .
H4 H -0.1101 0.5899 0.5682 0.045 Uiso 1 1 calc R . .
C5 C -0.1406(9) 0.5640(9) 0.3868(8) 0.0200(19) Uani 1 1 d . . .
C6 C -0.0013(9) 0.6627(9) 0.3558(8) 0.024(2) Uani 1 1 d . . .
H6A H 0.0741 0.6633 0.4168 0.028 Uiso 1 1 calc R . .
H6B H -0.0136 0.7518 0.3643 0.028 Uiso 1 1 calc R . .
C7 C 0.2538(9) 0.1775(9) 0.2149(8) 0.0179(19) Uani 1 1 d . . .
C8 C 0.2138(8) 0.1015(8) 0.0872(8) 0.0169(19) Uani 1 1 d . . .
C9 C 0.4837(9) 0.4587(8) -0.0623(8) 0.0163(19) Uani 1 1 d . . .
C10 C 0.4734(8) 0.9269(8) -0.0238(8) 0.0175(19) Uani 1 1 d . . .
C11 C 0.5723(8) 1.0408(7) 0.4796(7) 0.0119(17) Uani 1 1 d . . .
O4W O 0.8004(9) 0.8718(9) 0.2592(8) 0.063(2) Uani 1 1 d . . .
H4WB H 0.8140 0.8868 0.1866 0.094 Uiso 1 1 d R . .
H4WC H 0.8381 0.9440 0.3056 0.094 Uiso 1 1 d R . .
O5W O 0.8752(9) 0.1815(10) 0.3191(8) 0.071(3) Uani 1 1 d . . .
H5WB H 0.8272 0.2305 0.3491 0.106 Uiso 1 1 d R . .
H5WA H 0.9531 0.1951 0.3618 0.106 Uiso 1 1 d R . .
O6W O 0.0966(12) 0.1242(11) 0.4714(11) 0.104(4) Uani 1 1 d . . .
H6WD H 0.1105 0.0480 0.4591 0.156 Uiso 1 1 d R . .
H6WB H 0.1561 0.1596 0.4239 0.156 Uiso 1 1 d R . .

loop_
_atom_site_aniso_label
_atom_site_aniso_U_11
_atom_site_aniso_U_22
_atom_site_aniso_U_33
_atom_site_aniso_U_23
_atom_site_aniso_U_13
_atom_site_aniso_U_12
Yb1 0.0130(2) 0.0133(2) 0.0148(2) 0.00111(15) 0.00111(15) 0.00517(15)
Yb2 0.0148(2) 0.0122(2) 0.0104(2) 0.00152(14) 0.00074(14) 0.00208(14)
P1 0.0135(11) 0.0130(11) 0.0121(11) 0.0007(9) 0.0013(8) 0.0028(8)
O1 0.025(3) 0.017(3) 0.026(4) 0.003(3) 0.010(3) 0.007(3)
O2 0.021(3) 0.016(3) 0.023(4) 0.001(3) 0.005(3) -0.004(3)
O3 0.020(3) 0.032(4) 0.018(3) 0.008(3) -0.001(3) 0.007(3)
O4 0.030(4) 0.019(3) 0.019(3) 0.009(3) -0.006(3) 0.007(3)
O5 0.034(4) 0.022(4) 0.021(4) 0.001(3) -0.004(3) 0.013(3)
O6 0.026(4) 0.020(3) 0.029(4) -0.001(3) -0.008(3) 0.009(3)
O7 0.029(4) 0.020(3) 0.019(3) 0.004(3) 0.000(3) 0.010(3)
O8 0.014(3) 0.027(4) 0.024(4) -0.003(3) 0.001(3) 0.006(3)
O9 0.014(3) 0.025(3) 0.023(4) -0.001(3) 0.007(3) 0.005(3)
O10 0.025(3) 0.017(3) 0.015(3) 0.006(3) 0.011(3) 0.004(3)
O11 0.025(3) 0.018(3) 0.012(3) -0.002(3) 0.006(3) -0.003(3)
O12 0.020(3) 0.018(3) 0.014(3) 0.003(3) 0.003(2) -0.003(2)
O13 0.018(3) 0.025(3) 0.011(3) 0.001(3) 0.000(3) 0.001(3)
O1W 0.016(3) 0.018(3) 0.033(4) 0.000(3) -0.005(3) -0.002(3)
O2W 0.019(3) 0.022(3) 0.021(3) 0.004(3) -0.001(3) 0.006(3)
O3W 0.033(4) 0.025(4) 0.024(4) -0.003(3) -0.001(3) 0.013(3)
N1 0.018(4) 0.049(6) 0.021(5) 0.002(4) 0.010(3) -0.001(4)
C1 0.020(5) 0.035(6) 0.042(7) -0.005(5) 0.001(5) -0.008(4)
C2 0.032(6) 0.021(5) 0.047(7) 0.003(5) 0.018(5) -0.004(4)
C3 0.044(6) 0.033(6) 0.024(6) 0.007(5) 0.019(5) 0.004(5)
C4 0.046(7) 0.042(7) 0.019(6) -0.007(5) 0.007(5) 0.010(5)
C5 0.019(5) 0.024(5) 0.017(5) 0.001(4) 0.001(4) 0.006(4)
C6 0.025(5) 0.027(5) 0.018(5) 0.001(4) 0.007(4) 0.006(4)
C7 0.014(4) 0.025(5) 0.013(5) 0.001(4) 0.002(3) 0.005(4)
C8 0.011(4) 0.019(5) 0.018(5) -0.005(4) -0.002(3) 0.001(3)
C9 0.015(4) 0.010(4) 0.024(5) 0.003(4) -0.002(4) 0.004(3)
C10 0.008(4) 0.017(5) 0.025(5) 0.002(4) 0.008(4) 0.000(3)
C11 0.017(5) 0.007(4) 0.010(4) -0.001(3) 0.002(3) 0.002(3)
O4W 0.061(6) 0.070(6) 0.045(5) -0.028(4) 0.003(4) 0.010(5)
O5W 0.051(5) 0.108(8) 0.045(6) 0.018(5) 0.012(4) 0.007(5)
O6W 0.114(9) 0.099(9) 0.115(10) 0.011(7) 0.068(8) 0.047(7)

loop_
_atom_type_symbol
_atom_type_description
_atom_type_scat_dispersion_real
_atom_type_scat_dispersion_imag
_atom_type_scat_source
C C 0.0033 0.0016 'International Tables Vol C Tables 4.2.6.8 and 6.1.1.4'
H H 0.0000 0.0000 'International Tables Vol C Tables 4.2.6.8 and 6.1.1.4'
N N 0.0061 0.0033 'International Tables Vol C Tables 4.2.6.8 and 6.1.1.4'
O O 0.0106 0.0060 'International Tables Vol C Tables 4.2.6.8 and 6.1.1.4'
P P 0.1023 0.0942 'International Tables Vol C Tables 4.2.6.8 and 6.1.1.4'
Yb Yb -0.3850 5.5486 'International Tables Vol C Tables 4.2.6.8 and 6.1.1.4'

loop_
_geom_angle_atom_site_label_1
_geom_angle_atom_site_label_2
_geom_angle_atom_site_label_3
_geom_angle
_geom_angle_site_symmetry_1
_geom_angle_site_symmetry_3
O3 Yb1 O1 110.0(2) 2_565 .
O3 Yb1 O5 146.4(2) 2_565 .
O1 Yb1 O5 82.9(2) . .
O3 Yb1 O4 82.5(2) 2_565 .
O1 Yb1 O4 138.1(2) . .
O5 Yb1 O4 68.6(2) . .
O3 Yb1 O8 78.3(2) 2_565 .
O1 Yb1 O8 149.2(2) . .
O5 Yb1 O8 106.8(2) . .
O4 Yb1 O8 71.2(2) . .
O3 Yb1 O9 135.3(2) 2_565 2_665
O1 Yb1 O9 87.5(2) . 2_665
O5 Yb1 O9 74.0(2) . 2_665
O4 Yb1 O9 111.9(2) . 2_665
O8 Yb1 O9 68.1(2) . 2_665
O3 Yb1 O1W 74.7(2) 2_565 .
O1 Yb1 O1W 72.5(2) . .
O5 Yb1 O1W 80.4(2) . .
O4 Yb1 O1W 72.9(2) . .
O8 Yb1 O1W 137.2(2) . .
O9 Yb1 O1W 149.3(2) 2_665 .
O3 Yb1 O2W 72.3(2) 2_565 .
O1 Yb1 O2W 80.8(2) . .
O5 Yb1 O2W 141.3(2) . .
O4 Yb1 O2W 140.0(2) . .
O8 Yb1 O2W 73.55(19) . .
O9 Yb1 O2W 70.49(19) 2_665 .
O1W Yb1 O2W 126.52(19) . .
O3 Yb1 C9 118.6(2) 2_565 2_665
O1 Yb1 C9 106.2(2) . 2_665
O5 Yb1 C9 84.8(2) . 2_665
O4 Yb1 C9 101.3(2) . 2_665
O8 Yb1 C9 47.8(2) . 2_665
O9 Yb1 C9 20.4(2) 2_665 2_665
O1W Yb1 C9 165.2(2) . 2_665
O2W Yb1 C9 66.71(19) . 2_665
O2 Yb2 O13 80.6(2) . 2_676
O2 Yb2 O12 142.2(2) . .
O13 Yb2 O12 69.36(19) 2_676 .
O2 Yb2 O11 143.1(2) . 2_675
O13 Yb2 O11 135.5(2) 2_676 2_675
O12 Yb2 O11 72.48(19) . 2_675
O2 Yb2 O7 111.6(2) . 1_565
O13 Yb2 O7 75.4(2) 2_676 1_565
O12 Yb2 O7 83.0(2) . 1_565
O11 Yb2 O7 78.0(2) 2_675 1_565
O2 Yb2 O10 80.6(2) . .
O13 Yb2 O10 149.7(2) 2_676 .
O12 Yb2 O10 115.0(2) . .
O11 Yb2 O10 69.11(19) 2_675 .
O7 Yb2 O10 133.9(2) 1_565 .
O2 Yb2 O3W 80.5(2) . .
O13 Yb2 O3W 79.9(2) 2_676 .
O12 Yb2 O3W 72.3(2) . .
O11 Yb2 O3W 109.4(2) 2_675 .
O7 Yb2 O3W 149.9(2) 1_565 .
O10 Yb2 O3W 73.8(2) . .
O2 Yb2 O6 78.0(2) . 1_565
O13 Yb2 O6 125.8(2) 2_676 1_565
O12 Yb2 O6 138.46(19) . 1_565
O11 Yb2 O6 73.2(2) 2_675 1_565
O7 Yb2 O6 67.6(2) 1_565 1_565
O10 Yb2 O6 72.5(2) . 1_565
O3W Yb2 O6 142.4(2) . 1_565
O2 Yb2 C10 122.3(2) . 2_675
O13 Yb2 C10 157.0(2) 2_676 2_675
O12 Yb2 C10 90.2(2) . 2_675
O11 Yb2 C10 21.6(2) 2_675 2_675
O7 Yb2 C10 92.1(2) 1_565 2_675
O10 Yb2 C10 48.8(2) . 2_675
O3W Yb2 C10 104.7(2) . 2_675
O6 Yb2 C10 63.4(2) 1_565 2_675
O2 Yb2 C7 109.0(2) . 1_565
O13 Yb2 C7 95.2(2) 2_676 1_565
O12 Yb2 C7 96.3(2) . 1_565
O11 Yb2 C7 67.0(2) 2_675 1_565
O7 Yb2 C7 21.0(2) 1_565 1_565
O10 Yb2 C7 113.3(2) . 1_565
O3W Yb2 C7 168.6(2) . 1_565
O6 Yb2 C7 48.3(2) 1_565 1_565
C10 Yb2 C7 75.9(2) 2_675 1_565
O2 Yb2 C11 98.2(2) . 2_676
O13 Yb2 C11 20.63(19) 2_676 2_676
O12 Yb2 C11 48.99(19) . 2_676
O11 Yb2 C11 118.7(2) 2_675 2_676
O7 Yb2 C11 78.5(2) 1_565 2_676
O10 Yb2 C11 145.8(2) . 2_676
O3W Yb2 C11 72.3(2) . 2_676
O6 Yb2 C11 141.1(2) 1_565 2_676
C10 Yb2 C11 138.7(2) 2_675 2_676
C7 Yb2 C11 99.5(2) 1_565 2_676
O2 Yb2 C8 95.0(2) . 1_565
O13 Yb2 C8 117.8(2) 2_676 1_565
O12 Yb2 C8 118.8(2) . 1_565
O11 Yb2 C8 63.8(2) 2_675 1_565
O7 Yb2 C8 48.7(2) 1_565 1_565
O10 Yb2 C8 87.3(2) . 1_565
O3W Yb2 C8 161.1(2) . 1_565
O6 Yb2 C8 21.1(2) 1_565 1_565
C10 Yb2 C8 62.1(2) 2_675 1_565
C7 Yb2 C8 28.2(2) 1_565 1_565
C11 Yb2 C8 126.6(2) 2_676 1_565
O2 P1 O1 112.6(3) . .
O2 P1 O3 112.7(3) . .
O1 P1 O3 112.3(4) . .
O2 P1 C6 103.4(4) . .
O1 P1 C6 110.1(4) . .
O3 P1 C6 105.1(4) . .
P1 O1 Yb1 138.2(3) . .
P1 O2 Yb2 169.4(4) . .
P1 O3 Yb1 156.7(4) . 2_565
C8 O4 Yb1 118.0(5) . .
C7 O5 Yb1 120.0(6) . .
C8 O6 Yb2 114.5(5) . 1_545
C7 O7 Yb2 117.3(6) . 1_545
C9 O8 Yb1 119.6(5) . .
C9 O9 Yb1 118.2(5) . 2_665
C10 O10 Yb2 116.4(5) . .
C10 O11 Yb2 115.6(5) . 2_675
C11 O12 Yb2 117.9(5) . .
C11 O13 Yb2 118.4(5) . 2_676
Yb1 O1W H1WC 106.7 . .
Yb1 O1W H1WB 122.7 . .
H1WC O1W H1WB 106.3 . .
Yb1 O2W H2WA 117.2 . .
Yb1 O2W H2WB 112.6 . .
H2WA O2W H2WB 116.9 . .
Yb2 O3W H3WB 109.1 . .
Yb2 O3W H3WC 109.1 . .
H3WB O3W H3WC 109.4 . .
C1 N1 C5 123.9(8) . .
C1 N1 H1A 126.0 . .
C5 N1 H1A 108.6 . .
N1 C1 C2 119.5(10) . .
N1 C1 H1 120.3 . .
C2 C1 H1 120.3 . .
C3 C2 C1 121.4(9) . .
C3 C2 H2 119.3 . .
C1 C2 H2 119.3 . .
C2 C3 C4 118.6(9) . .
C2 C3 H3 120.7 . .
C4 C3 H3 120.7 . .
C5 C4 C3 120.8(10) . .
C5 C4 H4 119.6 . .
C3 C4 H4 119.6 . .
N1 C5 C4 115.7(8) . .
N1 C5 C6 120.6(8) . .
C4 C5 C6 123.6(8) . .
C5 C6 P1 119.3(7) . .
C5 C6 H6A 107.5 . .
P1 C6 H6A 107.5 . .
C5 C6 H6B 107.5 . .
P1 C6 H6B 107.5 . .
H6A C6 H6B 107.0 . .
O5 C7 O7 125.9(8) . .
O5 C7 C8 115.3(7) . .
O7 C7 C8 118.8(8) . .
O5 C7 Yb2 160.7(6) . 1_545
C8 C7 Yb2 78.7(5) . 1_545
O4 C8 O6 127.6(8) . .
O4 C8 C7 117.9(8) . .
O6 C8 C7 114.5(7) . .
O4 C8 Yb2 162.3(6) . 1_545
C7 C8 Yb2 73.2(4) . 1_545
O9 C9 O8 126.2(8) . .
O9 C9 C9 118.0(9) . 2_665
O8 C9 C9 115.8(9) . 2_665
O8 C9 Yb1 167.2(6) . 2_665
C9 C9 Yb1 76.6(6) 2_665 2_665
O10 C10 O11 125.8(8) . .
O10 C10 C10 116.0(10) . 2_675
O11 C10 C10 118.1(9) . 2_675
O10 C10 Yb2 163.0(6) . 2_675
C10 C10 Yb2 76.7(6) 2_675 2_675
O12 C11 O13 126.6(7) . .
O12 C11 C11 117.2(9) . 2_676
O13 C11 C11 116.2(9) . 2_676
O12 C11 Yb2 166.5(5) . 2_676
C11 C11 Yb2 75.6(6) 2_676 2_676
H4WB O4W H4WC 109.4 . .
H5WB O5W H5WA 110.1 . .
H6WD O6W H6WB 94.0 . .

loop_
_geom_bond_atom_site_label_1
_geom_bond_atom_site_label_2
_geom_bond_distance
_geom_bond_site_symmetry_2
Yb1 O3 2.180(6) 2_565
Yb1 O1 2.225(6) .
Yb1 O5 2.333(6) .
Yb1 O4 2.361(6) .
Yb1 O8 2.375(6) .
Yb1 O9 2.385(6) 2_665
Yb1 O1W 2.418(6) .
Yb1 O2W 2.451(5) .
Yb1 C9 3.175(8) 2_665
Yb2 O2 2.151(5) .
Yb2 O13 2.325(6) 2_676
Yb2 O12 2.326(6) .
Yb2 O11 2.326(5) 2_675
Yb2 O7 2.330(6) 1_565
Yb2 O10 2.333(6) .
Yb2 O3W 2.380(6) .
Yb2 O6 2.453(6) 1_565
Yb2 C10 3.087(8) 2_675
Yb2 C7 3.112(9) 1_565
Yb2 C11 3.120(8) 2_676
Yb2 C8 3.188(8) 1_565
P1 O2 1.483(6) .
P1 O1 1.502(6) .
P1 O3 1.513(6) .
P1 C6 1.812(9) .
O3 Yb1 2.180(6) 2_565
O4 C8 1.237(10) .
O5 C7 1.249(10) .
O6 C8 1.259(10) .
O6 Yb2 2.453(6) 1_545
O7 C7 1.254(10) .
O7 Yb2 2.330(6) 1_545
O8 C9 1.256(10) .
O9 C9 1.253(10) .
O9 Yb1 2.385(6) 2_665
O10 C10 1.259(9) .
O11 C10 1.259(10) .
O11 Yb2 2.326(5) 2_675
O12 C11 1.249(9) .
O13 C11 1.250(9) .
O13 Yb2 2.325(6) 2_676
O1W H1WC 0.8406 .
O1W H1WB 0.8967 .
O2W H2WA 0.8899 .
O2W H2WB 0.8933 .
O3W H3WB 0.8461 .
O3W H3WC 0.8454 .
N1 C1 1.304(11) .
N1 C5 1.363(11) .
N1 H1A 0.9978 .
C1 C2 1.347(14) .
C1 H1 0.9300 .
C2 C3 1.323(15) .
C2 H2 0.9300 .
C3 C4 1.390(14) .
C3 H3 0.9300 .
C4 C5 1.374(12) .
C4 H4 0.9300 .
C5 C6 1.512(12) .
C6 H6A 0.9700 .
C6 H6B 0.9700 .
C7 C8 1.534(12) .
C7 Yb2 3.112(9) 1_545
C8 Yb2 3.188(8) 1_545
C9 C9 1.530(17) 2_665
C9 Yb1 3.175(8) 2_665
C10 C10 1.496(16) 2_675
C10 Yb2 3.087(8) 2_675
C11 C11 1.523(15) 2_676
C11 Yb2 3.120(8) 2_676
O4W H4WB 0.8436 .
O4W H4WC 0.8462 .
O5W H5WB 0.8457 .
O5W H5WA 0.8401 .
O6W H6WD 0.8453 .
O6W H6WB 0.8280 .

loop_
_geom_hbond_atom_site_label_D
_geom_hbond_atom_site_label_H
_geom_hbond_atom_site_label_A
_geom_hbond_distance_DH
_geom_hbond_distance_HA
_geom_hbond_distance_DA
_geom_hbond_angle_DHA
_geom_hbond_site_symmetry_A
N1 H1A O3 1.00 2.25 3.058(9) 138 .
O3W H3WC O4W 0.85 1.96 2.770(10) 159 .
O2W H2WB O10 0.89 1.94 2.769(8) 153 .
O1W H1WC O5W 0.84 2.04 2.707(10) 136 1_455
O1W H1WB O6 0.90 2.02 2.905(9) 170 2
O4W H4WC O5W 0.85 2.39 3.100(13) 142 1_565
O2W H2WA O1W 0.89 1.93 2.780(8) 158 2_565
N1 H1A O2W 1.00 2.14 2.982(10) 141 2_565
O3W H3WB O9 0.85 2.11 2.912(9) 158 2_665
O4W H4WB O4 0.84 2.16 2.958(10) 157 2_665

loop_
_geom_torsion_atom_site_label_1
_geom_torsion_atom_site_label_2
_geom_torsion_atom_site_label_3
_geom_torsion_atom_site_label_4
_geom_torsion
_geom_torsion_site_symmetry_1
_geom_torsion_site_symmetry_2
_geom_torsion_site_symmetry_3
_geom_torsion_site_symmetry_4
O2 P1 O1 Yb1 -60.3(6) . . . .
O3 P1 O1 Yb1 68.2(6) . . . .
C6 P1 O1 Yb1 -175.1(5) . . . .
O3 Yb1 O1 P1 -62.3(6) 2_565 . . .
O5 Yb1 O1 P1 149.7(6) . . . .
O4 Yb1 O1 P1 -163.8(4) . . . .
O8 Yb1 O1 P1 38.7(8) . . . .
O9 Yb1 O1 P1 75.5(5) 2_665 . . .
O1W Yb1 O1 P1 -128.2(6) . . . .
O2W Yb1 O1 P1 4.9(5) . . . .
C9 Yb1 O1 P1 67.2(6) 2_665 . . .
O1 P1 O2 Yb2 -156(2) . . . .
O3 P1 O2 Yb2 76(2) . . . .
C6 P1 O2 Yb2 -37(2) . . . .
O13 Yb2 O2 P1 54(2) 2_676 . . .
O12 Yb2 O2 P1 91(2) . . . .
O11 Yb2 O2 P1 -115(2) 2_675 . . .
O7 Yb2 O2 P1 -16(2) 1_565 . . .
O10 Yb2 O2 P1 -150(2) . . . .
O3W Yb2 O2 P1 135(2) . . . .
O6 Yb2 O2 P1 -76(2) 1_565 . . .
C10 Yb2 O2 P1 -124(2) 2_675 . . .
C7 Yb2 O2 P1 -39(2) 1_565 . . .
C11 Yb2 O2 P1 64(2) 2_676 . . .
C8 Yb2 O2 P1 -64(2) 1_565 . . .
O2 P1 O3 Yb1 97.2(9) . . . 2_565
O1 P1 O3 Yb1 -31.2(10) . . . 2_565
C6 P1 O3 Yb1 -150.9(9) . . . 2_565
O3 Yb1 O4 C8 -164.9(6) 2_565 . . .
O1 Yb1 O4 C8 -53.1(7) . . . .
O5 Yb1 O4 C8 -2.5(6) . . . .
O8 Yb1 O4 C8 114.9(6) . . . .
O9 Yb1 O4 C8 59.0(6) 2_665 . . .
O1W Yb1 O4 C8 -88.7(6) . . . .
O2W Yb1 O4 C8 144.4(5) . . . .
C9 Yb1 O4 C8 77.2(6) 2_665 . . .
O3 Yb1 O5 C7 35.9(8) 2_565 . . .
O1 Yb1 O5 C7 151.7(6) . . . .
O4 Yb1 O5 C7 3.1(6) . . . .
O8 Yb1 O5 C7 -58.2(6) . . . .
O9 Yb1 O5 C7 -118.8(6) 2_665 . . .
O1W Yb1 O5 C7 78.4(6) . . . .
O2W Yb1 O5 C7 -142.7(6) . . . .
C9 Yb1 O5 C7 -101.2(6) 2_665 . . .
O3 Yb1 O8 C9 145.3(6) 2_565 . . .
O1 Yb1 O8 C9 35.6(8) . . . .
O5 Yb1 O8 C9 -69.0(6) . . . .
O4 Yb1 O8 C9 -128.7(6) . . . .
O9 Yb1 O8 C9 -4.6(5) 2_665 . . .
O1W Yb1 O8 C9 -163.0(5) . . . .
O2W Yb1 O8 C9 70.5(6) . . . .
C9 Yb1 O8 C9 -2.7(6) 2_665 . . .
O2 Yb2 O10 C10 139.9(6) . . . .
O13 Yb2 O10 C10 -167.9(5) 2_676 . . .
O12 Yb2 O10 C10 -76.3(6) . . . .
O11 Yb2 O10 C10 -18.6(5) 2_675 . . .
O7 Yb2 O10 C10 28.8(7) 1_565 . . .
O3W Yb2 O10 C10 -137.3(6) . . . .
O6 Yb2 O10 C10 59.6(5) 1_565 . . .
C10 Yb2 O10 C10 -10.1(7) 2_675 . . .
C7 Yb2 O10 C10 33.1(6) 1_565 . . .
C11 Yb2 O10 C10 -129.3(5) 2_676 . . .
C8 Yb2 O10 C10 44.4(6) 1_565 . . .
O2 Yb2 O12 C11 -31.7(7) . . . .
O13 Yb2 O12 C11 7.8(5) 2_676 . . .
O11 Yb2 O12 C11 164.4(6) 2_675 . . .
O7 Yb2 O12 C11 84.8(6) 1_565 . . .
O10 Yb2 O12 C11 -139.6(5) . . . .
O3W Yb2 O12 C11 -77.8(6) . . . .
O6 Yb2 O12 C11 128.9(5) 1_565 . . .
C10 Yb2 O12 C11 176.9(6) 2_675 . . .
C7 Yb2 O12 C11 101.0(6) 1_565 . . .
C11 Yb2 O12 C11 3.9(6) 2_676 . . .
C8 Yb2 O12 C11 119.0(5) 1_565 . . .
C5 N1 C1 C2 0.7(16) . . . .
N1 C1 C2 C3 -1.5(17) . . . .
C1 C2 C3 C4 0.0(17) . . . .
C2 C3 C4 C5 2.3(16) . . . .
C1 N1 C5 C4 1.5(14) . . . .
C1 N1 C5 C6 -178.8(9) . . . .
C3 C4 C5 N1 -3.0(14) . . . .
C3 C4 C5 C6 177.3(9) . . . .
N1 C5 C6 P1 -22.5(12) . . . .
C4 C5 C6 P1 157.2(8) . . . .
O2 P1 C6 C5 -179.3(7) . . . .
O1 P1 C6 C5 -58.9(8) . . . .
O3 P1 C6 C5 62.3(8) . . . .
Yb1 O5 C7 O7 174.3(6) . . . .
Yb1 O5 C7 C8 -3.3(9) . . . .
Yb1 O5 C7 Yb2 130.6(16) . . . 1_545
Yb2 O7 C7 O5 -159.9(7) 1_545 . . .
Yb2 O7 C7 C8 17.6(9) 1_545 . . .
Yb1 O4 C8 O6 179.9(6) . . . .
Yb1 O4 C8 C7 1.9(9) . . . .
Yb1 O4 C8 Yb2 -123.7(18) . . . 1_545
Yb2 O6 C8 O4 158.9(7) 1_545 . . .
Yb2 O6 C8 C7 -23.1(8) 1_545 . . .
O5 C7 C8 O4 0.9(11) . . . .
O7 C7 C8 O4 -176.9(7) . . . .
Yb2 C7 C8 O4 -165.1(7) 1_545 . . .
O5 C7 C8 O6 -177.4(7) . . . .
O7 C7 C8 O6 4.8(11) . . . .
Yb2 C7 C8 O6 16.6(6) 1_545 . . .
O5 C7 C8 Yb2 165.9(7) . . . 1_545
O7 C7 C8 Yb2 -11.9(6) . . . 1_545
Yb1 O9 C9 O8 -175.8(6) 2_665 . . .
Yb1 O9 C9 C9 3.5(11) 2_665 . . 2_665
Yb1 O8 C9 O9 -176.2(6) . . . .
Yb1 O8 C9 C9 4.6(11) . . . 2_665
Yb1 O8 C9 Yb1 171(2) . . . 2_665
Yb2 O10 C10 O11 -163.7(6) . . . .
Yb2 O10 C10 C10 17.6(11) . . . 2_675
Yb2 O10 C10 Yb2 153.3(18) . . . 2_675
Yb2 O11 C10 O10 -162.9(6) 2_675 . . .
Yb2 O11 C10 C10 15.8(11) 2_675 . . 2_675
Yb2 O12 C11 O13 172.3(6) . . . .
Yb2 O12 C11 C11 -6.8(11) . . . 2_676
Yb2 O12 C11 Yb2 -167(2) . . . 2_676
Yb2 O13 C11 O12 172.8(6) 2_676 . . .
Yb2 O13 C11 C11 -8.0(11) 2_676 . . 2_676
